data_1552885
loop_
_publ_author_name
'Nickerson, Leslie A.'
'Bergstrom, Benjamin D.'
'Gao, Mingchun'
'Shiue, Yuan-Shin'
'Laconsay, Croix J.'
'Culberson, Matthew R.'
'Knauss, Walker A.'
'Fettinger, James C.'
'Tantillo, Dean J.'
'Shaw, Jared T.'

_publ_section_title
;
 Enantioselective synthesis of isochromans and tetrahydroisoquinolines by
 C-H insertion of donor/donor carbenes.
;
_journal_issue 2
_journal_name_full 'Chemical science'
_journal_page_first 494
_journal_page_last 498
_journal_paper_doi 10.1039/c9sc05111b
_journal_volume 11
_journal_year 2020
_chemical_absolute_configuration ad
_chemical_formula_moiety 'C18 H17 N O2'
_chemical_formula_sum 'C18 H17 N O2'
_chemical_formula_weight 279.32
_space_group_crystal_system orthorhombic
_space_group_IT_number 19
_space_group_name_Hall 'P 2ac 2ab'
_space_group_name_H-M_alt 'P 21 21 21'
_atom_sites_solution_hydrogens difmap
_audit_creation_method SHELXL-2018/3
_audit_update_record
;
2019-06-04 deposited with the CCDC.	2019-11-11 downloaded from the CCDC.
;
_cell_angle_alpha 90
_cell_angle_beta 90
_cell_angle_gamma 90
_cell_formula_units_Z 4
_cell_length_a 9.0262(4)
_cell_length_b 10.7097(4)
_cell_length_c 14.6781(6)
_cell_measurement_reflns_used 9967
_cell_measurement_temperature 90(2)
_cell_measurement_theta_max 72.15
_cell_measurement_theta_min 5.11
_cell_volume 1418.90(10)
_computing_cell_refinement 'SAINT (8.38a) (Bruker, 2017)'
_computing_data_collection 'Apex2 (2014.9-1) (Bruker, 2014)'
_computing_data_reduction 'SAINT (8.38a) (Bruker, 2017)'
_computing_molecular_graphics 'Bruker SHELXTL'
_computing_publication_material 'Bruker SHELXTL'
_computing_structure_refinement 'SHELXL-2018/3 (Sheldrick, 2018)'
_computing_structure_solution 'SHELXT (Sheldrick, 2014)'
_diffrn_ambient_temperature 90(2)
_diffrn_measured_fraction_theta_full 0.999
_diffrn_measured_fraction_theta_max 0.989
_diffrn_measurement_device_type 'Bruker APEX-II CCD'
_diffrn_measurement_method '\f and \w scans'
_diffrn_radiation_type CuK\a
_diffrn_radiation_wavelength 1.54178
_diffrn_reflns_av_R_equivalents 0.0192
_diffrn_reflns_av_unetI/netI 0.0174
_diffrn_reflns_Laue_measured_fraction_full 0.999
_diffrn_reflns_Laue_measured_fraction_max 0.989
_diffrn_reflns_limit_h_max 11
_diffrn_reflns_limit_h_min -10
_diffrn_reflns_limit_k_max 13
_diffrn_reflns_limit_k_min -13
_diffrn_reflns_limit_l_max 17
_diffrn_reflns_limit_l_min -18
_diffrn_reflns_number 7991
_diffrn_reflns_point_group_measured_fraction_full 0.999
_diffrn_reflns_point_group_measured_fraction_max 0.986
_diffrn_reflns_theta_full 67.679
_diffrn_reflns_theta_max 72.141
_diffrn_reflns_theta_min 5.112
_exptl_absorpt_coefficient_mu 0.679
_exptl_absorpt_correction_T_max 0.8416
_exptl_absorpt_correction_T_min 0.7268
_exptl_absorpt_correction_type multi-scan
_exptl_absorpt_process_details 'SADABS 2016/2 (Sheldrick, 2016)'
_exptl_crystal_colour Colorless
_exptl_crystal_density_diffrn 1.308
_exptl_crystal_description Rod
_exptl_crystal_F_000 592
_exptl_crystal_size_max 0.764
_exptl_crystal_size_mid 0.170
_exptl_crystal_size_min 0.115
_refine_diff_density_max 0.252
_refine_diff_density_min -0.156
_refine_diff_density_rms 0.034
_refine_ls_abs_structure_details
; 
 Flack x determined using 1128 quotients [(I+)-(I-)]/[(I+)+(I-)] 
 (Parsons, Flack and Wagner, Acta Cryst. B69 (2013) 249-259). 
;
_refine_ls_abs_structure_Flack 0.03(5)
_refine_ls_extinction_coef 0.0028(5)
_refine_ls_extinction_expression Fc^*^=kFc[1+0.001xFc^2^\l^3^/sin(2\q)]^-1/4^
_refine_ls_extinction_method 'SHELXL-2018/3 (Sheldrick 2018)'
_refine_ls_goodness_of_fit_ref 1.065
_refine_ls_hydrogen_treatment refall
_refine_ls_matrix_type full
_refine_ls_number_parameters 259
_refine_ls_number_reflns 2743
_refine_ls_number_restraints 0
_refine_ls_restrained_S_all 1.065
_refine_ls_R_factor_all 0.0263
_refine_ls_R_factor_gt 0.0262
_refine_ls_shift/su_max 0.000
_refine_ls_shift/su_mean 0.000
_refine_ls_structure_factor_coef Fsqd
_refine_ls_weighting_details 'w=1/[\s^2^(Fo^2^)+(0.0426P)^2^+0.2099P] where P=(Fo^2^+2Fc^2^)/3'
_refine_ls_weighting_scheme calc
_refine_ls_wR_factor_gt 0.0696
_refine_ls_wR_factor_ref 0.0697
_reflns_Friedel_coverage 0.720
_reflns_Friedel_fraction_full 0.999
_reflns_Friedel_fraction_max 0.982
_reflns_number_gt 2718
_reflns_number_total 2743
_reflns_threshold_expression 'I > 2\s(I)'
_cod_data_source_file c9sc05111b3.cif
_cod_data_source_block JF2851CuFMI
_cod_depositor_comments
;
The following automatic conversions were performed:

data item '_exptl_absorpt_correction_type' value 'Multi-scan' was
changed to 'multi-scan' in accordance with the
/home/data/users/saulius/crontab/automatic-downloads/rss-feeds/RSC/lib/dictionaries/cif_core.dic
dictionary named 'cif_core.dic' version 2.4.2 last updated on
2011-04-26.

Automatic conversion script
Id: cif_fix_values 6909 2019-04-08 15:41:33Z antanas 

 Adding full bibliography for 1552883--1552886.cif.

 Adding full bibliography for 1552883--1552886.cif.
;
_cod_database_code 1552885
_shelx_shelxl_version_number 2018/3
_shelx_space_group_comment
; 
The symmetry employed for this shelxl refinement is uniquely defined 
by the following loop, which should always be used as a source of 
symmetry information in preference to the above space-group names. 
They are only intended as comments. 
;
_shelx_estimated_absorpt_t_min 0.625
_shelx_estimated_absorpt_t_max 0.926

loop_
_space_group_symop_operation_xyz
'x, y, z'
'-x+1/2, -y, z+1/2'
'-x, y+1/2, -z+1/2'
'x+1/2, -y+1/2, -z'

loop_
_atom_site_label
_atom_site_type_symbol
_atom_site_fract_x
_atom_site_fract_y
_atom_site_fract_z
_atom_site_U_iso_or_equiv
_atom_site_adp_type
_atom_site_occupancy
_atom_site_site_symmetry_order
_atom_site_calc_flag
C1 C 0.43521(17) 0.47948(15) 0.25612(11) 0.0202(3) Uani 1 1 d
N1 N 0.49138(14) 0.54330(11) 0.32789(9) 0.0178(3) Uani 1 1 d
O1 O 0.33442(13) 0.40449(11) 0.26328(8) 0.0274(3) Uani 1 1 d
C2 C 0.59063(18) 0.60580(15) 0.16047(11) 0.0232(3) Uani 1 1 d
H2A H 0.531(2) 0.6821(18) 0.1619(13) 0.023(5) Uiso 1 1 d
H2B H 0.638(2) 0.5951(19) 0.1011(14) 0.026(5) Uiso 1 1 d
O2 O 0.49352(13) 0.49906(10) 0.17238(8) 0.0249(3) Uani 1 1 d
C3 C 0.70347(18) 0.60774(14) 0.23592(10) 0.0198(3) Uani 1 1 d
H3A H 0.774(2) 0.6792(19) 0.2276(13) 0.021(5) Uiso 1 1 d
H3B H 0.761(2) 0.532(2) 0.2342(14) 0.025(5) Uiso 1 1 d
C4 C 0.62387(16) 0.62327(12) 0.32605(10) 0.0166(3) Uani 1 1 d
H4 H 0.592(2) 0.7100(18) 0.3317(12) 0.019(4) Uiso 1 1 d
C5 C 0.72345(16) 0.59466(14) 0.40901(10) 0.0165(3) Uani 1 1 d
H5 H 0.799(2) 0.6552(17) 0.4078(13) 0.017(4) Uiso 1 1 d
C6 C 0.63385(17) 0.61228(13) 0.49519(10) 0.0179(3) Uani 1 1 d
C7 C 0.70081(18) 0.65653(14) 0.57464(11) 0.0214(3) Uani 1 1 d
H7 H 0.806(2) 0.676(2) 0.5735(14) 0.027(5) Uiso 1 1 d
C8 C 0.6194(2) 0.67167(14) 0.65389(11) 0.0239(3) Uani 1 1 d
H8 H 0.670(2) 0.703(2) 0.7090(15) 0.033(5) Uiso 1 1 d
C9 C 0.46901(19) 0.64136(14) 0.65447(10) 0.0241(3) Uani 1 1 d
H9 H 0.408(2) 0.6480(18) 0.7108(14) 0.021(4) Uiso 1 1 d
C10 C 0.40155(17) 0.59961(14) 0.57546(11) 0.0215(3) Uani 1 1 d
H10 H 0.299(2) 0.5790(18) 0.5772(13) 0.022(5) Uiso 1 1 d
C11 C 0.48299(18) 0.58474(13) 0.49524(10) 0.0184(3) Uani 1 1 d
C12 C 0.40480(16) 0.53424(14) 0.41243(11) 0.0201(3) Uani 1 1 d
H12A H 0.382(2) 0.4474(18) 0.4216(12) 0.017(4) Uiso 1 1 d
H12B H 0.311(2) 0.5766(18) 0.4046(13) 0.020(4) Uiso 1 1 d
C13 C 0.79980(16) 0.46817(14) 0.40673(10) 0.0170(3) Uani 1 1 d
C14 C 0.72271(17) 0.35605(14) 0.41644(10) 0.0185(3) Uani 1 1 d
H14 H 0.622(2) 0.3563(17) 0.4279(13) 0.024(5) Uiso 1 1 d
C15 C 0.79609(17) 0.24184(14) 0.41446(11) 0.0204(3) Uani 1 1 d
H15 H 0.738(2) 0.163(2) 0.4191(14) 0.028(5) Uiso 1 1 d
C16 C 0.94914(17) 0.23786(15) 0.40385(10) 0.0212(3) Uani 1 1 d
H16 H 1.001(2) 0.1571(18) 0.4033(13) 0.024(5) Uiso 1 1 d
C17 C 1.02786(17) 0.34852(16) 0.39551(10) 0.0215(3) Uani 1 1 d
H17 H 1.134(2) 0.3471(18) 0.3906(13) 0.024(5) Uiso 1 1 d
C18 C 0.95361(16) 0.46256(15) 0.39653(10) 0.0193(3) Uani 1 1 d
H18 H 1.007(2) 0.5390(19) 0.3916(12) 0.024(5) Uiso 1 1 d

loop_
_atom_site_aniso_label
_atom_site_aniso_U_11
_atom_site_aniso_U_22
_atom_site_aniso_U_33
_atom_site_aniso_U_23
_atom_site_aniso_U_13
_atom_site_aniso_U_12
C1 0.0184(7) 0.0192(7) 0.0231(7) -0.0022(6) -0.0011(5) 0.0019(6)
N1 0.0175(6) 0.0170(6) 0.0190(6) 0.0001(5) 0.0001(5) -0.0012(5)
O1 0.0252(6) 0.0255(6) 0.0316(6) -0.0064(5) 0.0004(5) -0.0068(5)
C2 0.0282(8) 0.0240(7) 0.0174(7) 0.0014(6) 0.0007(6) -0.0001(7)
O2 0.0277(6) 0.0269(6) 0.0200(5) -0.0039(4) -0.0009(4) -0.0042(5)
C3 0.0220(7) 0.0187(7) 0.0187(7) 0.0014(6) 0.0031(6) 0.0003(6)
C4 0.0174(6) 0.0136(6) 0.0188(7) 0.0006(6) 0.0006(6) -0.0015(5)
C5 0.0167(6) 0.0147(6) 0.0182(7) 0.0004(6) 0.0012(6) -0.0033(5)
C6 0.0224(7) 0.0120(6) 0.0193(7) 0.0013(5) 0.0020(6) 0.0020(6)
C7 0.0249(8) 0.0176(7) 0.0217(7) 0.0006(6) -0.0017(6) 0.0029(6)
C8 0.0331(9) 0.0197(7) 0.0189(7) -0.0009(6) -0.0020(6) 0.0053(6)
C9 0.0340(9) 0.0190(7) 0.0193(7) 0.0019(6) 0.0060(7) 0.0090(6)
C10 0.0231(8) 0.0159(6) 0.0256(8) 0.0033(6) 0.0048(6) 0.0049(6)
C11 0.0216(7) 0.0124(6) 0.0212(7) 0.0028(6) 0.0020(6) 0.0030(6)
C12 0.0164(7) 0.0205(7) 0.0233(7) -0.0004(6) 0.0036(6) -0.0002(6)
C13 0.0184(6) 0.0194(7) 0.0132(6) -0.0002(6) -0.0002(5) -0.0009(6)
C14 0.0167(7) 0.0194(7) 0.0193(7) 0.0015(6) 0.0009(5) -0.0005(5)
C15 0.0218(7) 0.0188(7) 0.0205(7) 0.0022(6) 0.0003(6) -0.0015(6)
C16 0.0228(7) 0.0215(8) 0.0194(7) 0.0019(6) -0.0007(6) 0.0044(6)
C17 0.0164(7) 0.0275(8) 0.0205(7) 0.0013(6) -0.0009(6) 0.0027(6)
C18 0.0185(7) 0.0213(7) 0.0180(7) -0.0003(6) 0.0008(5) -0.0026(6)

loop_
_atom_type_symbol
_atom_type_description
_atom_type_scat_dispersion_real
_atom_type_scat_dispersion_imag
_atom_type_scat_source
C C 0.0181 0.0091 'International Tables Vol C Tables 4.2.6.8 and 6.1.1.4'
H H 0.0000 0.0000 'International Tables Vol C Tables 4.2.6.8 and 6.1.1.4'
N N 0.0311 0.0180 'International Tables Vol C Tables 4.2.6.8 and 6.1.1.4'
O O 0.0492 0.0322 'International Tables Vol C Tables 4.2.6.8 and 6.1.1.4'

loop_
_geom_angle_atom_site_label_1
_geom_angle_atom_site_label_2
_geom_angle_atom_site_label_3
_geom_angle
O1 C1 O2 118.09(14)
O1 C1 N1 123.04(14)
O2 C1 N1 118.86(13)
C1 N1 C12 115.12(12)
C1 N1 C4 125.73(13)
C12 N1 C4 119.08(12)
O2 C2 C3 109.33(12)
O2 C2 H2A 108.9(11)
C3 C2 H2A 110.2(11)
O2 C2 H2B 106.3(12)
C3 C2 H2B 111.1(12)
H2A C2 H2B 111.0(16)
C1 O2 C2 117.80(12)
C2 C3 C4 108.86(13)
C2 C3 H3A 110.7(11)
C4 C3 H3A 108.9(11)
C2 C3 H3B 109.5(12)
C4 C3 H3B 111.7(12)
H3A C3 H3B 107.1(15)
N1 C4 C3 109.73(12)
N1 C4 C5 110.07(11)
C3 C4 C5 113.01(12)
N1 C4 H4 108.4(11)
C3 C4 H4 108.5(11)
C5 C4 H4 107.0(11)
C6 C5 C13 111.83(12)
C6 C5 C4 108.86(12)
C13 C5 C4 115.04(12)
C6 C5 H5 108.4(11)
C13 C5 H5 106.7(11)
C4 C5 H5 105.6(11)
C11 C6 C7 119.64(14)
C11 C6 C5 119.76(13)
C7 C6 C5 120.60(14)
C8 C7 C6 120.76(15)
C8 C7 H7 120.6(12)
C6 C7 H7 118.7(12)
C7 C8 C9 119.58(15)
C7 C8 H8 118.7(13)
C9 C8 H8 121.7(13)
C10 C9 C8 119.86(14)
C10 C9 H9 118.2(11)
C8 C9 H9 121.9(11)
C9 C10 C11 120.77(15)
C9 C10 H10 118.7(12)
C11 C10 H10 120.5(12)
C6 C11 C10 119.37(14)
C6 C11 C12 122.25(13)
C10 C11 C12 118.33(14)
N1 C12 C11 114.12(12)
N1 C12 H12A 107.1(11)
C11 C12 H12A 109.5(11)
N1 C12 H12B 109.5(11)
C11 C12 H12B 109.8(11)
H12A C12 H12B 106.6(16)
C14 C13 C18 118.00(14)
C14 C13 C5 122.59(12)
C18 C13 C5 119.40(14)
C15 C14 C13 121.14(13)
C15 C14 H14 118.3(12)
C13 C14 H14 120.4(12)
C16 C15 C14 120.14(14)
C16 C15 H15 120.3(12)
C14 C15 H15 119.5(12)
C17 C16 C15 119.51(15)
C17 C16 H16 120.3(12)
C15 C16 H16 120.2(12)
C16 C17 C18 120.10(13)
C16 C17 H17 120.3(12)
C18 C17 H17 119.6(12)
C17 C18 C13 121.11(14)
C17 C18 H18 120.6(12)
C13 C18 H18 118.3(12)

loop_
_geom_bond_atom_site_label_1
_geom_bond_atom_site_label_2
_geom_bond_distance
C1 O1 1.2180(19)
C1 O2 1.3534(19)
C1 N1 1.354(2)
N1 C12 1.4697(19)
N1 C4 1.4712(18)
C2 O2 1.4511(19)
C2 C3 1.505(2)
C2 H2A 0.98(2)
C2 H2B 0.98(2)
C3 C4 1.515(2)
C3 H3A 1.01(2)
C3 H3B 0.97(2)
C4 C5 1.544(2)
C4 H4 0.976(19)
C5 C6 1.513(2)
C5 C13 1.520(2)
C5 H5 0.939(19)
C6 C11 1.393(2)
C6 C7 1.396(2)
C7 C8 1.385(2)
C7 H7 0.97(2)
C8 C9 1.396(3)
C8 H8 0.99(2)
C9 C10 1.384(2)
C9 H9 1.00(2)
C10 C11 1.397(2)
C10 H10 0.96(2)
C11 C12 1.506(2)
C12 H12A 0.962(19)
C12 H12B 0.97(2)
C13 C14 1.395(2)
C13 C18 1.398(2)
C14 C15 1.391(2)
C14 H14 0.93(2)
C15 C16 1.391(2)
C15 H15 1.00(2)
C16 C17 1.387(2)
C16 H16 0.98(2)
C17 C18 1.393(2)
C17 H17 0.96(2)
C18 H18 0.95(2)

loop_
_geom_hbond_atom_site_label_D
_geom_hbond_atom_site_label_H
_geom_hbond_atom_site_label_A
_geom_hbond_distance_DH
_geom_hbond_distance_HA
_geom_hbond_distance_DA
_geom_hbond_angle_DHA
_geom_hbond_site_symmetry_A
_geom_hbond_publ_flag
C3 H3A O1 1.01(2) 2.61(2) 3.1964(19) 117.2(13) 3_655 yes
C4 H4 O1 0.976(19) 2.592(19) 3.3063(18) 130.2(14) 3_655 yes

loop_
_geom_torsion_atom_site_label_1
_geom_torsion_atom_site_label_2
_geom_torsion_atom_site_label_3
_geom_torsion_atom_site_label_4
_geom_torsion
O1 C1 N1 C12 -11.1(2)
O2 C1 N1 C12 169.20(12)
O1 C1 N1 C4 172.15(14)
O2 C1 N1 C4 -7.6(2)
O1 C1 O2 C2 167.33(14)
N1 C1 O2 C2 -12.9(2)
C3 C2 O2 C1 48.10(18)
O2 C2 C3 C4 -62.50(15)
C1 N1 C4 C3 -9.14(19)
C12 N1 C4 C3 174.18(12)
C1 N1 C4 C5 -134.12(14)
C12 N1 C4 C5 49.21(16)
C2 C3 C4 N1 42.77(15)
C2 C3 C4 C5 166.03(12)
N1 C4 C5 C6 -56.69(14)
C3 C4 C5 C6 -179.76(12)
N1 C4 C5 C13 69.70(15)
C3 C4 C5 C13 -53.37(16)
C13 C5 C6 C11 -94.97(15)
C4 C5 C6 C11 33.25(17)
C13 C5 C6 C7 85.36(16)
C4 C5 C6 C7 -146.42(13)
C11 C6 C7 C8 0.9(2)
C5 C6 C7 C8 -179.40(13)
C6 C7 C8 C9 0.5(2)
C7 C8 C9 C10 -1.7(2)
C8 C9 C10 C11 1.4(2)
C7 C6 C11 C10 -1.2(2)
C5 C6 C11 C10 179.10(13)
C7 C6 C11 C12 -178.71(14)
C5 C6 C11 C12 1.6(2)
C9 C10 C11 C6 0.1(2)
C9 C10 C11 C12 177.65(13)
C1 N1 C12 C11 168.95(12)
C4 N1 C12 C11 -14.03(18)
C6 C11 C12 N1 -13.0(2)
C10 C11 C12 N1 169.48(12)
C6 C5 C13 C14 55.33(18)
C4 C5 C13 C14 -69.53(18)
C6 C5 C13 C18 -123.24(15)
C4 C5 C13 C18 111.90(15)
C18 C13 C14 C15 -1.1(2)
C5 C13 C14 C15 -179.69(14)
C13 C14 C15 C16 0.8(2)
C14 C15 C16 C17 0.2(2)
C15 C16 C17 C18 -0.9(2)
C16 C17 C18 C13 0.6(2)
C14 C13 C18 C17 0.4(2)
C5 C13 C18 C17 179.02(13)
